data_1562842
loop_
_publ_author_name
'Cha, Yu-E'
'Li, Xia'
'Song, Shuang'

_publ_section_title
;
 Synthesis, structure and luminescence property of 2D lanthanide complexes
 with 3-fluorophthalate and oxalate
;
_journal_name_full 'Journal of Solid State Chemistry'
_journal_page_first 40
_journal_page_last 44
_journal_paper_doi 10.1016/j.jssc.2012.07.052
_journal_volume 196
_journal_year 2012
_chemical_formula_sum 'C18 H16 Eu2 F2 O17'
_chemical_formula_weight 846.23
_space_group_IT_number 2
_space_group_name_Hall '-P 1'
_space_group_name_H-M_alt 'P -1'
_symmetry_cell_setting triclinic
_symmetry_space_group_name_H-M 'P -1'
_atom_sites_solution_hydrogens geom
_atom_sites_solution_primary direct
_atom_sites_solution_secondary difmap
_audit_creation_method SHELXL-97
_cell_angle_alpha 66.1930(10)
_cell_angle_beta 81.380(2)
_cell_angle_gamma 74.8790(10)
_cell_formula_units_Z 1
_cell_length_a 6.1253(5)
_cell_length_b 9.9005(10)
_cell_length_c 10.9297(12)
_cell_measurement_reflns_used 2920
_cell_measurement_temperature 298(2)
_cell_measurement_theta_max 28.29
_cell_measurement_theta_min 3.45
_cell_volume 584.67(10)
_computing_cell_refinement 'Bruker SMART'
_computing_data_collection 'Bruker SMART'
_computing_data_reduction 'Bruker SHELXTL'
_computing_molecular_graphics 'Bruker SHELXTL'
_computing_publication_material 'Bruker SHELXTL'
_computing_structure_refinement 'SHELXL-97 (Sheldrick, 1997)'
_computing_structure_solution 'SHELXS-97 (Sheldrick, 1990)'
_diffrn_ambient_temperature 298(2)
_diffrn_measured_fraction_theta_full 0.986
_diffrn_measured_fraction_theta_max 0.986
_diffrn_measurement_device_type 'CCD area detector'
_diffrn_measurement_method 'phi and omega scans'
_diffrn_radiation_monochromator graphite
_diffrn_radiation_source 'fine-focus sealed tube'
_diffrn_radiation_type MoK\a
_diffrn_radiation_wavelength 0.71073
_diffrn_reflns_av_R_equivalents 0.0248
_diffrn_reflns_av_sigmaI/netI 0.0299
_diffrn_reflns_limit_h_max 7
_diffrn_reflns_limit_h_min -7
_diffrn_reflns_limit_k_max 7
_diffrn_reflns_limit_k_min -11
_diffrn_reflns_limit_l_max 10
_diffrn_reflns_limit_l_min -13
_diffrn_reflns_number 2968
_diffrn_reflns_theta_full 25.02
_diffrn_reflns_theta_max 25.02
_diffrn_reflns_theta_min 2.31
_exptl_absorpt_coefficient_mu 5.417
_exptl_absorpt_correction_T_max 0.5626
_exptl_absorpt_correction_T_min 0.3564
_exptl_absorpt_correction_type multi-scan
_exptl_absorpt_process_details sadabs
_exptl_crystal_density_diffrn 2.403
_exptl_crystal_density_method 'not measured'
_exptl_crystal_F_000 404
_exptl_crystal_size_max 0.24
_exptl_crystal_size_mid 0.16
_exptl_crystal_size_min 0.12
_refine_diff_density_max 1.387
_refine_diff_density_min -1.675
_refine_diff_density_rms 0.156
_refine_ls_extinction_coef 0.0163(15)
_refine_ls_extinction_expression Fc^*^=kFc[1+0.001xFc^2^\l^3^/sin(2\q)]^-1/4^
_refine_ls_extinction_method SHELXL
_refine_ls_goodness_of_fit_ref 1.045
_refine_ls_hydrogen_treatment mixed
_refine_ls_matrix_type full
_refine_ls_number_parameters 183
_refine_ls_number_reflns 2032
_refine_ls_number_restraints 0
_refine_ls_restrained_S_all 1.045
_refine_ls_R_factor_all 0.0298
_refine_ls_R_factor_gt 0.0284
_refine_ls_shift/su_max 0.001
_refine_ls_shift/su_mean 0.000
_refine_ls_structure_factor_coef Fsqd
_refine_ls_weighting_details 'calc w=1/[\s^2^(Fo^2^)+(0.0565P)^2^+0.0408P] where P=(Fo^2^+2Fc^2^)/3'
_refine_ls_weighting_scheme calc
_refine_ls_wR_factor_gt 0.0739
_refine_ls_wR_factor_ref 0.0752
_reflns_number_gt 1928
_reflns_number_total 2032
_reflns_threshold_expression >2sigma(I)
_cod_data_source_file JSSC-2012-196-40.cif
_cod_data_source_block 111130g
_cod_depositor_comments
;
The following automatic conversions were performed:

data item '_symmetry_cell_setting' value 'Triclinic' was changed to
'triclinic' in accordance with the built-in table derived from the
CIF Core dictionary named 'cif_core.dic' version 2.4.5 last updated
on 2014-11-21.

Automatic conversion script
Id: cif_fix_values 8369 2020-08-20 11:38:08Z andrius 
;
_cod_original_sg_symbol_H-M P-1
_cod_database_code 1562842

loop_
_symmetry_equiv_pos_as_xyz
'x, y, z'
'-x, -y, -z'

loop_
_atom_site_label
_atom_site_type_symbol
_atom_site_fract_x
_atom_site_fract_y
_atom_site_fract_z
_atom_site_U_iso_or_equiv
_atom_site_adp_type
_atom_site_occupancy
_atom_site_symmetry_multiplicity
_atom_site_calc_flag
_atom_site_refinement_flags
_atom_site_disorder_assembly
_atom_site_disorder_group
Eu1 Eu 0.16562(3) 0.26701(2) 0.56679(2) 0.01799(15) Uani 1 1 d . . .
F1 F 0.0702(7) 0.5103(5) 0.1131(4) 0.0437(11) Uani 0.924(7) 1 d P A 1
F1' F 0.696(8) 0.855(6) -0.052(5) 0.0437(11) Uani 0.076(7) 1 d P A 2
O1 O 0.3995(6) 0.3854(4) 0.6417(3) 0.0228(7) Uani 1 1 d . . .
O2 O 0.2493(7) 0.2050(4) 0.7992(4) 0.0316(9) Uani 1 1 d . . .
O3 O 0.1269(6) 0.5419(4) 0.3842(3) 0.0243(8) Uani 1 1 d . . .
O4 O 0.4007(6) 0.3609(4) 0.3576(3) 0.0252(8) Uani 1 1 d . . .
O5 O 0.5382(6) 0.0879(4) 0.6037(4) 0.0263(8) Uani 1 1 d . . .
O6 O 0.7846(6) -0.0788(5) 0.5328(4) 0.0342(9) Uani 1 1 d . . .
O7 O -0.1387(7) 0.3165(5) 0.4265(4) 0.0354(9) Uani 1 1 d . . .
H7C H -0.2190 0.4064 0.4065 0.042 Uiso 1 1 d R . .
H7D H -0.2234 0.2558 0.4724 0.042 Uiso 1 1 d R . .
O8 O -0.0652(7) 0.0922(5) 0.7144(4) 0.0413(10) Uani 1 1 d . . .
H8C H -0.1909 0.0866 0.6932 0.050 Uiso 1 1 d R . .
H8D H -0.0667 0.0629 0.7994 0.050 Uiso 1 1 d R . .
O9 O 0.0000 0.0000 1.0000 0.064(2) Uani 1 2 d S . .
H9B H 0.1310 -0.0250 0.9642 0.077 Uiso 0.50 1 d PR . .
H9C H -0.0404 0.0960 0.9663 0.077 Uiso 0.50 1 d PR . .
C1 C 0.3747(8) 0.2987(6) 0.7645(5) 0.0215(10) Uani 1 1 d . . .
C2 C 0.2912(8) 0.4964(6) 0.3140(5) 0.0193(10) Uani 1 1 d . . .
C3 C 0.5000(8) 0.6894(5) 0.1333(5) 0.0218(10) Uani 1 1 d . . .
C4 C 0.3414(8) 0.5974(6) 0.1719(5) 0.0216(10) Uani 1 1 d . A .
C5 C 0.2263(9) 0.5969(6) 0.0733(5) 0.0269(11) Uani 1 1 d . . .
H5 H 0.1164 0.5397 0.0990 0.032 Uiso 0.076(7) 1 calc PR A 2
C6 C 0.2644(11) 0.6758(8) -0.0607(6) 0.0385(15) Uani 1 1 d . A .
H6 H 0.1847 0.6705 -0.1241 0.046 Uiso 1 1 calc R . .
C7 C 0.4242(12) 0.7635(8) -0.0994(6) 0.0404(15) Uani 1 1 d . . .
H7 H 0.4547 0.8160 -0.1900 0.048 Uiso 1 1 calc R A .
C8 C 0.5405(10) 0.7742(7) -0.0037(5) 0.0316(12) Uani 1 1 d . A .
H8 H 0.6433 0.8365 -0.0303 0.038 Uiso 0.924(7) 1 calc PR A 1
C9 C 0.5931(8) 0.0015(5) 0.5398(5) 0.0199(10) Uani 1 1 d . . .

loop_
_atom_site_aniso_label
_atom_site_aniso_U_11
_atom_site_aniso_U_22
_atom_site_aniso_U_33
_atom_site_aniso_U_23
_atom_site_aniso_U_13
_atom_site_aniso_U_12
Eu1 0.01611(19) 0.01896(19) 0.02052(19) -0.00896(12) -0.00085(10) -0.00428(11)
F1 0.046(2) 0.060(3) 0.037(2) -0.0169(19) -0.0045(17) -0.035(2)
F1' 0.046(2) 0.060(3) 0.037(2) -0.0169(19) -0.0045(17) -0.035(2)
O1 0.0280(19) 0.0227(18) 0.0201(17) -0.0064(15) -0.0040(14) -0.0106(15)
O2 0.037(2) 0.037(2) 0.0241(18) -0.0071(17) 0.0000(16) -0.0228(18)
O3 0.0217(18) 0.0275(19) 0.0263(18) -0.0143(16) 0.0061(15) -0.0072(15)
O4 0.0250(19) 0.0233(19) 0.0238(17) -0.0081(15) 0.0014(14) -0.0024(15)
O5 0.0258(19) 0.0254(19) 0.0324(19) -0.0162(16) -0.0078(15) -0.0013(15)
O6 0.023(2) 0.036(2) 0.055(3) -0.031(2) -0.0080(18) 0.0009(17)
O7 0.029(2) 0.029(2) 0.047(2) -0.0109(18) -0.0129(17) -0.0062(16)
O8 0.047(2) 0.053(3) 0.029(2) -0.0065(19) -0.0045(18) -0.033(2)
O9 0.074(5) 0.049(4) 0.047(4) -0.007(3) 0.011(4) -0.003(4)
C1 0.016(2) 0.025(3) 0.026(3) -0.014(2) 0.0014(19) -0.0031(19)
C2 0.018(2) 0.026(3) 0.019(2) -0.011(2) -0.0019(19) -0.009(2)
C3 0.023(2) 0.024(3) 0.020(2) -0.010(2) 0.0004(19) -0.007(2)
C4 0.022(2) 0.026(3) 0.017(2) -0.010(2) 0.0020(18) -0.004(2)
C5 0.027(3) 0.031(3) 0.027(3) -0.012(2) -0.003(2) -0.012(2)
C6 0.047(4) 0.050(4) 0.024(3) -0.015(3) -0.009(3) -0.016(3)
C7 0.059(4) 0.043(4) 0.016(3) -0.004(3) -0.001(3) -0.019(3)
C8 0.037(3) 0.037(3) 0.023(3) -0.010(2) 0.003(2) -0.017(3)
C9 0.023(3) 0.015(2) 0.024(2) -0.007(2) -0.002(2) -0.0072(19)

loop_
_atom_type_symbol
_atom_type_description
_atom_type_scat_dispersion_real
_atom_type_scat_dispersion_imag
_atom_type_scat_source
C C 0.0033 0.0016 'International Tables Vol C Tables 4.2.6.8 and 6.1.1.4'
H H 0.0000 0.0000 'International Tables Vol C Tables 4.2.6.8 and 6.1.1.4'
O O 0.0106 0.0060 'International Tables Vol C Tables 4.2.6.8 and 6.1.1.4'
F F 0.0171 0.0103 'International Tables Vol C Tables 4.2.6.8 and 6.1.1.4'
Eu Eu -0.1578 3.6682 'International Tables Vol C Tables 4.2.6.8 and 6.1.1.4'

loop_
_geom_angle_atom_site_label_1
_geom_angle_atom_site_label_2
_geom_angle_atom_site_label_3
_geom_angle
_geom_angle_site_symmetry_1
_geom_angle_site_symmetry_3
O7 Eu1 O3 75.18(13) . 2_566
O7 Eu1 O8 77.85(14) . .
O3 Eu1 O8 84.68(14) 2_566 .
O7 Eu1 O6 67.08(13) . 2_656
O3 Eu1 O6 140.31(12) 2_566 2_656
O8 Eu1 O6 76.04(15) . 2_656
O7 Eu1 O2 142.70(14) . .
O3 Eu1 O2 80.43(13) 2_566 .
O8 Eu1 O2 72.12(13) . .
O6 Eu1 O2 124.04(14) 2_656 .
O7 Eu1 O1 144.51(13) . .
O3 Eu1 O1 80.14(12) 2_566 .
O8 Eu1 O1 124.98(12) . .
O6 Eu1 O1 139.08(12) 2_656 .
O2 Eu1 O1 53.35(11) . .
O7 Eu1 O5 132.69(13) . .
O3 Eu1 O5 152.06(12) 2_566 .
O8 Eu1 O5 98.16(14) . .
O6 Eu1 O5 66.27(11) 2_656 .
O2 Eu1 O5 74.16(13) . .
O1 Eu1 O5 75.50(11) . .
O7 Eu1 O4 87.22(13) . .
O3 Eu1 O4 115.54(11) 2_566 .
O8 Eu1 O4 151.02(14) . .
O6 Eu1 O4 75.29(13) 2_656 .
O2 Eu1 O4 129.13(12) . .
O1 Eu1 O4 80.81(12) . .
O5 Eu1 O4 73.94(12) . .
O7 Eu1 O3 71.43(12) . .
O3 Eu1 O3 64.80(13) 2_566 .
O8 Eu1 O3 140.96(13) . .
O6 Eu1 O3 111.84(13) 2_656 .
O2 Eu1 O3 122.00(12) . .
O1 Eu1 O3 75.16(11) . .
O5 Eu1 O3 120.32(11) . .
O4 Eu1 O3 50.85(11) . .
O7 Eu1 C9 85.54(13) . 2_656
O3 Eu1 C9 159.79(12) 2_566 2_656
O8 Eu1 C9 85.41(14) . 2_656
O6 Eu1 C9 19.48(12) 2_656 2_656
O2 Eu1 C9 113.04(13) . 2_656
O1 Eu1 C9 119.86(12) . 2_656
O5 Eu1 C9 47.27(11) . 2_656
O4 Eu1 C9 68.61(12) . 2_656
O3 Eu1 C9 114.92(11) . 2_656
O7 Eu1 Eu1 70.04(10) . 2_566
O3 Eu1 Eu1 33.87(8) 2_566 2_566
O8 Eu1 Eu1 115.21(11) . 2_566
O6 Eu1 Eu1 131.77(9) 2_656 2_566
O2 Eu1 Eu1 103.42(10) . 2_566
O1 Eu1 Eu1 75.22(8) . 2_566
O5 Eu1 Eu1 144.36(9) . 2_566
O4 Eu1 Eu1 81.72(8) . 2_566
O3 Eu1 Eu1 30.92(7) . 2_566
C9 Eu1 Eu1 142.43(8) 2_656 2_566
O7 Eu1 H7D 17.1 . .
O3 Eu1 H7D 75.7 2_566 .
O8 Eu1 H7D 60.8 . .
O6 Eu1 H7D 64.6 2_656 .
O2 Eu1 H7D 128.4 . .
O1 Eu1 H7D 154.6 . .
O5 Eu1 H7D 129.8 . .
O4 Eu1 H7D 102.4 . .
O3 Eu1 H7D 87.3 . .
C9 Eu1 H7D 84.1 2_656 .
Eu1 Eu1 H7D 80.3 2_566 .
C1 O1 Eu1 92.3(3) . .
C1 O2 Eu1 93.1(3) . .
C2 O3 Eu1 153.8(3) . 2_566
C2 O3 Eu1 90.9(3) . .
Eu1 O3 Eu1 115.20(13) 2_566 .
C2 O4 Eu1 97.7(3) . .
C9 O5 Eu1 118.3(3) . .
C9 O6 Eu1 119.5(3) . 2_656
Eu1 O7 H7C 112.0 . .
Eu1 O7 H7D 106.4 . .
H7C O7 H7D 107.6 . .
Eu1 O8 H8C 124.0 . .
Eu1 O8 H8D 121.5 . .
H8C O8 H8D 108.7 . .
H9B O9 H9C 107.4 . .
O2 C1 O1 121.1(5) . .
O2 C1 C3 120.7(4) . 2_666
O1 C1 C3 118.3(4) . 2_666
O4 C2 O3 120.3(4) . .
O4 C2 C4 118.6(4) . .
O3 C2 C4 120.8(4) . .
C4 C3 C8 119.6(5) . .
C4 C3 C1 121.3(4) . 2_666
C8 C3 C1 119.1(5) . 2_666
C5 C4 C3 118.1(4) . .
C5 C4 C2 117.3(5) . .
C3 C4 C2 124.6(4) . .
F1 C5 C6 119.3(5) . .
F1 C5 C4 117.1(5) . .
C6 C5 C4 123.7(5) . .
F1 C5 H5 1.6 . .
C6 C5 H5 118.2 . .
C4 C5 H5 118.2 . .
C5 C6 C7 118.4(5) . .
C5 C6 H6 120.8 . .
C7 C6 H6 120.8 . .
C6 C7 C8 120.8(5) . .
C6 C7 H7 119.6 . .
C8 C7 H7 119.6 . .
F1' C8 C7 115(2) . .
F1' C8 C3 125(2) . .
C7 C8 C3 119.3(5) . .
F1' C8 H8 7.0 . .
C7 C8 H8 120.4 . .
C3 C8 H8 120.4 . .
O6 C9 O5 125.9(5) . .
O6 C9 C9 117.2(5) . 2_656
O5 C9 C9 117.0(5) . 2_656
O6 C9 Eu1 41.0(2) . 2_656
O5 C9 Eu1 165.0(3) . 2_656
C9 C9 Eu1 76.9(3) 2_656 2_656

loop_
_geom_bond_atom_site_label_1
_geom_bond_atom_site_label_2
_geom_bond_distance
_geom_bond_site_symmetry_2
Eu1 O7 2.416(4) .
Eu1 O3 2.416(3) 2_566
Eu1 O8 2.437(4) .
Eu1 O6 2.448(4) 2_656
Eu1 O2 2.462(4) .
Eu1 O1 2.469(3) .
Eu1 O5 2.470(3) .
Eu1 O4 2.482(3) .
Eu1 O3 2.621(4) .
Eu1 C9 3.247(5) 2_656
Eu1 Eu1 4.2543(6) 2_566
Eu1 H7D 2.7789 .
F1 C5 1.356(6) .
F1' C8 1.32(4) .
O1 C1 1.280(6) .
O2 C1 1.263(6) .
O3 C2 1.271(6) .
O3 Eu1 2.416(3) 2_566
O4 C2 1.260(6) .
O5 C9 1.262(6) .
O6 C9 1.245(6) .
O6 Eu1 2.448(4) 2_656
O7 H7C 0.8536 .
O7 H7D 0.8509 .
O8 H8C 0.8574 .
O8 H8D 0.8540 .
O9 H9B 0.8595 .
O9 H9C 0.8500 .
C1 C3 1.504(7) 2_666
C2 C4 1.507(7) .
C3 C4 1.407(7) .
C3 C8 1.411(7) .
C3 C1 1.504(7) 2_666
C4 C5 1.377(7) .
C5 C6 1.370(8) .
C5 H5 0.9300 .
C6 C7 1.384(10) .
C6 H6 0.9300 .
C7 C8 1.402(8) .
C7 H7 0.9300 .
C8 H8 0.9300 .
C9 C9 1.548(9) 2_656
C9 Eu1 3.247(5) 2_656

loop_
_geom_torsion_atom_site_label_1
_geom_torsion_atom_site_label_2
_geom_torsion_atom_site_label_3
_geom_torsion_atom_site_label_4
_geom_torsion
_geom_torsion_site_symmetry_1
_geom_torsion_site_symmetry_2
_geom_torsion_site_symmetry_3
_geom_torsion_site_symmetry_4
O7 Eu1 O1 C1 133.7(3) . . . .
O3 Eu1 O1 C1 87.4(3) 2_566 . . .
O8 Eu1 O1 C1 11.0(3) . . . .
O6 Eu1 O1 C1 -99.9(3) 2_656 . . .
O2 Eu1 O1 C1 2.0(3) . . . .
O5 Eu1 O1 C1 -78.8(3) . . . .
O4 Eu1 O1 C1 -154.5(3) . . . .
O3 Eu1 O1 C1 153.7(3) . . . .
C9 Eu1 O1 C1 -95.8(3) 2_656 . . .
Eu1 Eu1 O1 C1 121.7(3) 2_566 . . .
O7 Eu1 O2 C1 -136.3(3) . . . .
O3 Eu1 O2 C1 -86.8(3) 2_566 . . .
O8 Eu1 O2 C1 -174.3(3) . . . .
O6 Eu1 O2 C1 127.3(3) 2_656 . . .
O1 Eu1 O2 C1 -2.0(3) . . . .
O5 Eu1 O2 C1 81.5(3) . . . .
O4 Eu1 O2 C1 28.4(4) . . . .
O3 Eu1 O2 C1 -34.7(3) . . . .
C9 Eu1 O2 C1 108.9(3) 2_656 . . .
Eu1 Eu1 O2 C1 -61.8(3) 2_566 . . .
O7 Eu1 O3 C2 -99.5(3) . . . .
O3 Eu1 O3 C2 178.6(4) 2_566 . . .
O8 Eu1 O3 C2 -139.4(3) . . . .
O6 Eu1 O3 C2 -44.7(3) 2_656 . . .
O2 Eu1 O3 C2 119.3(3) . . . .
O1 Eu1 O3 C2 92.6(3) . . . .
O5 Eu1 O3 C2 29.7(3) . . . .
O4 Eu1 O3 C2 2.5(2) . . . .
C9 Eu1 O3 C2 -23.8(3) 2_656 . . .
Eu1 Eu1 O3 C2 178.6(4) 2_566 . . .
O7 Eu1 O3 Eu1 81.94(17) . . . 2_566
O3 Eu1 O3 Eu1 0.0 2_566 . . 2_566
O8 Eu1 O3 Eu1 42.0(3) . . . 2_566
O6 Eu1 O3 Eu1 136.69(14) 2_656 . . 2_566
O2 Eu1 O3 Eu1 -59.28(19) . . . 2_566
O1 Eu1 O3 Eu1 -85.92(15) . . . 2_566
O5 Eu1 O3 Eu1 -148.85(13) . . . 2_566
O4 Eu1 O3 Eu1 -176.1(2) . . . 2_566
C9 Eu1 O3 Eu1 157.67(13) 2_656 . . 2_566
O7 Eu1 O4 C2 65.6(3) . . . .
O3 Eu1 O4 C2 -6.5(3) 2_566 . . .
O8 Eu1 O4 C2 124.1(3) . . . .
O6 Eu1 O4 C2 132.7(3) 2_656 . . .
O2 Eu1 O4 C2 -105.2(3) . . . .
O1 Eu1 O4 C2 -80.8(3) . . . .
O5 Eu1 O4 C2 -158.3(3) . . . .
O3 Eu1 O4 C2 -2.5(3) . . . .
C9 Eu1 O4 C2 151.9(3) 2_656 . . .
Eu1 Eu1 O4 C2 -4.6(3) 2_566 . . .
O7 Eu1 O5 C9 0.2(4) . . . .
O3 Eu1 O5 C9 175.2(3) 2_566 . . .
O8 Eu1 O5 C9 81.2(4) . . . .
O6 Eu1 O5 C9 10.4(3) 2_656 . . .
O2 Eu1 O5 C9 149.9(4) . . . .
O1 Eu1 O5 C9 -154.7(4) . . . .
O4 Eu1 O5 C9 -70.2(3) . . . .
O3 Eu1 O5 C9 -91.9(4) . . . .
C9 Eu1 O5 C9 5.2(4) 2_656 . . .
Eu1 Eu1 O5 C9 -119.1(3) 2_566 . . .
Eu1 O2 C1 O1 3.7(5) . . . .
Eu1 O2 C1 C3 -176.0(4) . . . 2_666
Eu1 O1 C1 O2 -3.7(5) . . . .
Eu1 O1 C1 C3 176.0(4) . . . 2_666
Eu1 O4 C2 O3 4.7(5) . . . .
Eu1 O4 C2 C4 -168.3(4) . . . .
Eu1 O3 C2 O4 172.6(5) 2_566 . . .
Eu1 O3 C2 O4 -4.4(4) . . . .
Eu1 O3 C2 C4 -14.5(10) 2_566 . . .
Eu1 O3 C2 C4 168.5(4) . . . .
C8 C3 C4 C5 -1.7(8) . . . .
C1 C3 C4 C5 177.4(5) 2_666 . . .
C8 C3 C4 C2 177.1(5) . . . .
C1 C3 C4 C2 -3.9(8) 2_666 . . .
O4 C2 C4 C5 87.0(6) . . . .
O3 C2 C4 C5 -86.0(6) . . . .
O4 C2 C4 C3 -91.8(6) . . . .
O3 C2 C4 C3 95.2(6) . . . .
C3 C4 C5 F1 -178.4(5) . . . .
C2 C4 C5 F1 2.8(7) . . . .
C3 C4 C5 C6 2.9(9) . . . .
C2 C4 C5 C6 -175.9(5) . . . .
F1 C5 C6 C7 180.0(6) . . . .
C4 C5 C6 C7 -1.4(10) . . . .
C5 C6 C7 C8 -1.5(11) . . . .
C6 C7 C8 F1' 177(3) . . . .
C6 C7 C8 C3 2.6(10) . . . .
C4 C3 C8 F1' -175(3) . . . .
C1 C3 C8 F1' 6(3) 2_666 . . .
C4 C3 C8 C7 -0.9(8) . . . .
C1 C3 C8 C7 180.0(5) 2_666 . . .
Eu1 O6 C9 O5 170.1(4) 2_656 . . .
Eu1 O6 C9 C9 -11.5(7) 2_656 . . 2_656
Eu1 O5 C9 O6 169.3(4) . . . .
Eu1 O5 C9 C9 -9.1(7) . . . 2_656
Eu1 O5 C9 Eu1 -165.0(11) . . . 2_656
